data_4509725
loop_
_publ_author_name
'Li, Yitao'
'Li, Lin'
'Zhu, Yanping'
'Meng, Xianggao'
'Wu, Anxin'

_publ_section_title
;
 Solvent Effect on Pseudopolymorphism of Hemicyclohexylcucurbit[6]uril
;
_journal_issue 10
_journal_name_full 'Crystal Growth &amp; Design'
_journal_page_first 4255
_journal_paper_doi 10.1021/cg9007262
_journal_volume 9
_journal_year 2009
_chemical_formula_moiety 'C50 H76 Cl4 N12 O6'
_chemical_formula_sum 'C50 H76 Cl4 N12 O6'
_chemical_formula_weight 1083.03
_chemical_name_systematic
; 
 ? 
;
_space_group_IT_number 2
_symmetry_cell_setting triclinic
_symmetry_space_group_name_Hall '-P 1'
_symmetry_space_group_name_H-M 'P -1'
_atom_sites_solution_hydrogens geom
_atom_sites_solution_primary direct
_atom_sites_solution_secondary difmap
_audit_creation_method SHELXL-97
_cell_angle_alpha 115.859(3)
_cell_angle_beta 92.622(2)
_cell_angle_gamma 118.776(2)
_cell_formula_units_Z 1
_cell_length_a 12.1897(13)
_cell_length_b 12.5162(19)
_cell_length_c 12.5295(14)
_cell_measurement_reflns_used 2715
_cell_measurement_temperature 298(2)
_cell_measurement_theta_max 23.92
_cell_measurement_theta_min 2.39
_cell_volume 1426.3(3)
_computing_cell_refinement 'Bruker SMART'
_computing_data_collection 'Bruker SMART'
_computing_data_reduction 'Bruker SAINT'
_computing_molecular_graphics 'Bruker SHELXTL'
_computing_publication_material 'Bruker SHELXTL'
_computing_structure_refinement 'SHELXL-97 (Sheldrick, 1997)'
_computing_structure_solution 'SHELXS-97 (Sheldrick, 1990)'
_diffrn_ambient_temperature 298(2)
_diffrn_measured_fraction_theta_full 0.988
_diffrn_measured_fraction_theta_max 0.988
_diffrn_measurement_device_type 'CCD area detector'
_diffrn_measurement_method 'phi and omega scans'
_diffrn_radiation_monochromator graphite
_diffrn_radiation_source 'fine-focus sealed tube'
_diffrn_radiation_type MoK\a
_diffrn_radiation_wavelength 0.71073
_diffrn_reflns_av_R_equivalents 0.0184
_diffrn_reflns_av_sigmaI/netI 0.0358
_diffrn_reflns_limit_h_max 14
_diffrn_reflns_limit_h_min -13
_diffrn_reflns_limit_k_max 14
_diffrn_reflns_limit_k_min -14
_diffrn_reflns_limit_l_max 14
_diffrn_reflns_limit_l_min -14
_diffrn_reflns_number 8371
_diffrn_reflns_theta_full 25.00
_diffrn_reflns_theta_max 25.00
_diffrn_reflns_theta_min 1.91
_exptl_absorpt_coefficient_mu 0.264
_exptl_absorpt_correction_type none
_exptl_crystal_colour colorless
_exptl_crystal_density_diffrn 1.261
_exptl_crystal_density_method 'not measured'
_exptl_crystal_description block
_exptl_crystal_F_000 576
_exptl_crystal_size_max 0.30
_exptl_crystal_size_mid 0.20
_exptl_crystal_size_min 0.20
_refine_diff_density_max 0.379
_refine_diff_density_min -0.310
_refine_diff_density_rms 0.056
_refine_ls_extinction_method none
_refine_ls_goodness_of_fit_ref 1.059
_refine_ls_hydrogen_treatment constr
_refine_ls_matrix_type full
_refine_ls_number_parameters 325
_refine_ls_number_reflns 4966
_refine_ls_number_restraints 0
_refine_ls_restrained_S_all 1.059
_refine_ls_R_factor_all 0.1002
_refine_ls_R_factor_gt 0.0750
_refine_ls_shift/su_max 0.000
_refine_ls_shift/su_mean 0.000
_refine_ls_structure_factor_coef Fsqd
_refine_ls_weighting_details 'calc w=1/[\s^2^(Fo^2^)+(0.1351P)^2^+0.5361P] where P=(Fo^2^+2Fc^2^)/3'
_refine_ls_weighting_scheme calc
_refine_ls_wR_factor_gt 0.2212
_refine_ls_wR_factor_ref 0.2412
_reflns_number_gt 3509
_reflns_number_total 4966
_reflns_threshold_expression >2sigma(I)
_cod_data_source_file cg9007262sup4.cif
_cod_data_source_block t
_cod_depositor_comments
;
The following automatic conversions were performed:

'_symmetry_cell_setting' value 'Triclinic' changed to 'triclinic'
according to /home/saulius/struct/CIF-dictionaries/cif_core.dic
dictionary named 'cif_core.dic' version 2.4.2 from 2011-04-26.

Automatic conversion script
Id: cif_fix_values 1891 2012-01-12 08:04:46Z andrius 
;
_cod_original_sg_symbol_H-M P-1
_cod_database_code 4509725

loop_
_symmetry_equiv_pos_as_xyz
'x, y, z'
'-x, -y, -z'

loop_
_atom_site_label
_atom_site_type_symbol
_atom_site_fract_x
_atom_site_fract_y
_atom_site_fract_z
_atom_site_U_iso_or_equiv
_atom_site_adp_type
_atom_site_occupancy
_atom_site_symmetry_multiplicity
_atom_site_calc_flag
_atom_site_refinement_flags
C1 C 0.2338(3) 0.4010(4) 0.5885(3) 0.0653(9) Uani 1 1 d .
H1 H 0.2669 0.3500 0.6044 0.078 Uiso 1 1 calc R
C2 C 0.3369(4) 0.5600(5) 0.6640(4) 0.0911(13) Uani 1 1 d .
H2A H 0.3170 0.6050 0.6270 0.109 Uiso 1 1 calc R
H2B H 0.4227 0.5773 0.6598 0.109 Uiso 1 1 calc R
C3 C 0.3438(6) 0.6281(6) 0.7997(4) 0.1198(19) Uani 1 1 d .
H3A H 0.4065 0.7309 0.8425 0.144 Uiso 1 1 calc R
H3B H 0.3744 0.5923 0.8403 0.144 Uiso 1 1 calc R
C4 C 0.2064(6) 0.5939(5) 0.8091(4) 0.1073(16) Uani 1 1 d .
H4A H 0.2122 0.6375 0.8967 0.129 Uiso 1 1 calc R
H4B H 0.1788 0.6351 0.7729 0.129 Uiso 1 1 calc R
C5 C 0.1056(5) 0.4370(5) 0.7430(4) 0.0850(12) Uani 1 1 d .
H5A H 0.0194 0.4206 0.7439 0.102 Uiso 1 1 calc R
H5B H 0.1255 0.3991 0.7884 0.102 Uiso 1 1 calc R
C6 C 0.0992(3) 0.3567(4) 0.6094(3) 0.0615(8) Uani 1 1 d .
H6 H 0.0499 0.2547 0.5805 0.074 Uiso 1 1 calc R
C7 C 0.0852(3) 0.3431(3) 0.4183(3) 0.0474(7) Uani 1 1 d .
C8 C 0.2810(3) 0.3407(3) 0.3809(3) 0.0540(8) Uani 1 1 d .
H8A H 0.3687 0.4283 0.4272 0.065 Uiso 1 1 calc R
H8B H 0.2480 0.3330 0.3042 0.065 Uiso 1 1 calc R
C9 C 0.1730(3) 0.0724(4) 0.2768(3) 0.0639(9) Uani 1 1 d .
H9 H 0.1095 0.0623 0.3230 0.077 Uiso 1 1 calc R
C10 C 0.1046(4) 0.0254(5) 0.1468(4) 0.0929(14) Uani 1 1 d .
H10A H 0.0863 0.0945 0.1519 0.111 Uiso 1 1 calc R
H10B H 0.0206 -0.0657 0.1119 0.111 Uiso 1 1 calc R
C11 C 0.1853(7) 0.0104(6) 0.0595(5) 0.1167(18) Uani 1 1 d .
H11A H 0.1343 -0.0268 -0.0243 0.140 Uiso 1 1 calc R
H11B H 0.2649 0.1034 0.0882 0.140 Uiso 1 1 calc R
C12 C 0.2218(8) -0.0884(8) 0.0566(6) 0.145(2) Uani 1 1 d .
H12A H 0.1418 -0.1833 0.0203 0.174 Uiso 1 1 calc R
H12B H 0.2758 -0.0944 0.0026 0.174 Uiso 1 1 calc R
C13 C 0.2933(6) -0.0445(6) 0.1790(4) 0.118(2) Uani 1 1 d .
H13A H 0.3813 0.0396 0.2063 0.141 Uiso 1 1 calc R
H13B H 0.3034 -0.1199 0.1702 0.141 Uiso 1 1 calc R
C14 C 0.2322(4) -0.0105(4) 0.2822(3) 0.0686(10) Uani 1 1 d .
H14 H 0.1664 -0.0972 0.2803 0.082 Uiso 1 1 calc R
C15 C 0.3736(3) 0.2301(3) 0.4360(3) 0.0501(7) Uani 1 1 d .
C16 C 0.4135(3) 0.0694(3) 0.4657(3) 0.0557(8) Uani 1 1 d .
H16A H 0.4958 0.1597 0.5248 0.067 Uiso 1 1 calc R
H16B H 0.4352 0.0095 0.4034 0.067 Uiso 1 1 calc R
C17 C 0.2915(4) 0.0598(4) 0.6248(3) 0.0665(9) Uani 1 1 d .
H17 H 0.2223 0.0606 0.5829 0.080 Uiso 1 1 calc R
C18 C 0.3894(5) 0.2082(4) 0.7369(4) 0.0879(13) Uani 1 1 d .
H18A H 0.4418 0.2704 0.7076 0.105 Uiso 1 1 calc R
H18B H 0.3411 0.2450 0.7816 0.105 Uiso 1 1 calc R
C19 C 0.4810(5) 0.2133(5) 0.8264(4) 0.1018(15) Uani 1 1 d .
H19A H 0.5366 0.3097 0.8989 0.122 Uiso 1 1 calc R
H19B H 0.5380 0.1884 0.7857 0.122 Uiso 1 1 calc R
C20 C 0.4033(6) 0.1105(5) 0.8682(4) 0.1186(19) Uani 1 1 d .
H20A H 0.3479 0.1367 0.9108 0.142 Uiso 1 1 calc R
H20B H 0.4637 0.1161 0.9267 0.142 Uiso 1 1 calc R
C21 C 0.3175(5) -0.0411(4) 0.7558(4) 0.0913(13) Uani 1 1 d .
H21A H 0.3743 -0.0697 0.7194 0.110 Uiso 1 1 calc R
H21B H 0.2655 -0.1048 0.7840 0.110 Uiso 1 1 calc R
C22 C 0.2257(4) -0.0582(4) 0.6564(3) 0.0683(9) Uani 1 1 d .
H22 H 0.1478 -0.0654 0.6795 0.082 Uiso 1 1 calc R
C23 C 0.2654(3) -0.1468(3) 0.4668(3) 0.0478(7) Uani 1 1 d .
C24 C 0.0989(3) -0.3291(3) 0.5047(3) 0.0569(8) Uani 1 1 d .
H24A H 0.1252 -0.3375 0.5734 0.068 Uiso 1 1 calc R
H24B H 0.1073 -0.3922 0.4309 0.068 Uiso 1 1 calc R
C25 C 0.2066(6) 0.4695(5) 0.1604(4) 0.1097(17) Uani 1 1 d .
H25A H 0.1451 0.4175 0.1929 0.132 Uiso 1 1 calc R
H25B H 0.2723 0.5651 0.2306 0.132 Uiso 1 1 calc R
Cl1 Cl 0.2854(2) 0.38432(19) 0.09358(19) 0.1556(8) Uani 1 1 d .
Cl2 Cl 0.1215(2) 0.4819(2) 0.05672(16) 0.1539(7) Uani 1 1 d .
N1 N 0.3344(2) 0.0958(3) 0.4044(2) 0.0553(7) Uani 1 1 d .
N2 N 0.2901(2) 0.2196(3) 0.3495(2) 0.0519(6) Uani 1 1 d .
N3 N 0.1947(3) 0.3482(3) 0.4552(2) 0.0550(7) Uani 1 1 d .
N4 N 0.0382(2) 0.3735(3) 0.5187(2) 0.0512(6) Uani 1 1 d .
N5 N 0.3469(2) 0.0005(3) 0.5316(2) 0.0518(6) Uani 1 1 d .
N6 N 0.1863(3) -0.1829(3) 0.5356(2) 0.0559(7) Uani 1 1 d .
O1 O 0.0366(2) 0.3186(3) 0.3165(2) 0.0638(6) Uani 1 1 d .
O2 O 0.4679(2) 0.3412(2) 0.5257(2) 0.0682(7) Uani 1 1 d .
O3 O 0.2656(2) -0.2290(2) 0.3689(2) 0.0646(6) Uani 1 1 d .

loop_
_atom_site_aniso_label
_atom_site_aniso_U_11
_atom_site_aniso_U_22
_atom_site_aniso_U_33
_atom_site_aniso_U_23
_atom_site_aniso_U_13
_atom_site_aniso_U_12
C1 0.068(2) 0.084(2) 0.058(2) 0.0384(19) 0.0236(17) 0.049(2)
C2 0.068(2) 0.093(3) 0.067(3) 0.029(2) 0.019(2) 0.029(2)
C3 0.113(4) 0.108(4) 0.068(3) 0.022(3) 0.008(3) 0.038(3)
C4 0.147(5) 0.101(4) 0.061(3) 0.029(2) 0.044(3) 0.072(4)
C5 0.101(3) 0.110(3) 0.068(2) 0.052(2) 0.042(2) 0.069(3)
C6 0.067(2) 0.067(2) 0.060(2) 0.0372(17) 0.0259(17) 0.0392(18)
C7 0.0535(17) 0.0420(15) 0.0537(18) 0.0286(14) 0.0201(14) 0.0278(14)
C8 0.0595(18) 0.0609(19) 0.0643(19) 0.0420(16) 0.0302(15) 0.0392(16)
C9 0.0559(19) 0.062(2) 0.069(2) 0.0321(18) 0.0146(17) 0.0323(17)
C10 0.085(3) 0.081(3) 0.092(3) 0.037(2) -0.007(2) 0.044(2)
C11 0.165(5) 0.130(4) 0.074(3) 0.049(3) 0.025(3) 0.099(4)
C12 0.226(7) 0.164(6) 0.105(4) 0.065(4) 0.063(5) 0.151(6)
C13 0.167(5) 0.142(4) 0.078(3) 0.035(3) 0.030(3) 0.128(4)
C14 0.069(2) 0.0554(19) 0.071(2) 0.0281(18) 0.0055(18) 0.0343(18)
C15 0.0403(15) 0.0520(18) 0.0626(19) 0.0357(16) 0.0199(15) 0.0232(14)
C16 0.0451(16) 0.0547(17) 0.070(2) 0.0380(16) 0.0167(15) 0.0254(14)
C17 0.072(2) 0.058(2) 0.070(2) 0.0307(18) 0.0273(18) 0.0384(18)
C18 0.105(3) 0.062(2) 0.089(3) 0.036(2) 0.046(3) 0.044(2)
C19 0.106(3) 0.073(3) 0.075(3) 0.028(2) 0.013(3) 0.027(3)
C20 0.142(5) 0.099(4) 0.068(3) 0.040(3) 0.020(3) 0.042(3)
C21 0.114(3) 0.074(3) 0.068(2) 0.042(2) 0.022(2) 0.038(2)
C22 0.074(2) 0.059(2) 0.071(2) 0.0333(18) 0.0386(19) 0.0352(18)
C23 0.0446(15) 0.0493(17) 0.0542(18) 0.0280(15) 0.0159(13) 0.0284(14)
C24 0.0609(19) 0.0565(18) 0.073(2) 0.0402(17) 0.0329(16) 0.0385(16)
C25 0.173(5) 0.097(3) 0.083(3) 0.058(3) 0.067(3) 0.080(4)
Cl1 0.235(2) 0.1391(14) 0.1608(16) 0.0902(12) 0.1160(16) 0.1335(15)
Cl2 0.2022(19) 0.1981(19) 0.1156(12) 0.1023(13) 0.0669(12) 0.1273(16)
N1 0.0512(14) 0.0460(14) 0.0650(17) 0.0315(13) 0.0103(13) 0.0233(12)
N2 0.0488(14) 0.0534(15) 0.0623(16) 0.0334(13) 0.0204(12) 0.0313(12)
N3 0.0599(15) 0.0723(17) 0.0507(15) 0.0365(13) 0.0245(12) 0.0441(14)
N4 0.0530(14) 0.0515(14) 0.0563(15) 0.0321(12) 0.0248(12) 0.0296(12)
N5 0.0515(14) 0.0503(14) 0.0614(16) 0.0344(13) 0.0212(12) 0.0287(12)
N6 0.0597(15) 0.0473(14) 0.0592(16) 0.0282(13) 0.0278(13) 0.0278(13)
O1 0.0662(14) 0.0838(16) 0.0622(14) 0.0481(13) 0.0254(12) 0.0463(13)
O2 0.0533(13) 0.0496(13) 0.0811(17) 0.0339(13) 0.0044(12) 0.0172(11)
O3 0.0721(15) 0.0587(13) 0.0635(14) 0.0297(12) 0.0332(12) 0.0378(12)

loop_
_atom_type_symbol
_atom_type_description
_atom_type_scat_dispersion_real
_atom_type_scat_dispersion_imag
_atom_type_scat_source
C C 0.0033 0.0016 'International Tables Vol C Tables 4.2.6.8 and 6.1.1.4'
H H 0.0000 0.0000 'International Tables Vol C Tables 4.2.6.8 and 6.1.1.4'
N N 0.0061 0.0033 'International Tables Vol C Tables 4.2.6.8 and 6.1.1.4'
O O 0.0106 0.0060 'International Tables Vol C Tables 4.2.6.8 and 6.1.1.4'
Cl Cl 0.1484 0.1585 'International Tables Vol C Tables 4.2.6.8 and 6.1.1.4'

loop_
_geom_angle_atom_site_label_1
_geom_angle_atom_site_label_2
_geom_angle_atom_site_label_3
_geom_angle
_geom_angle_site_symmetry_1
_geom_angle_site_symmetry_3
N3 C1 C2 111.3(3) . .
N3 C1 C6 100.0(3) . .
C2 C1 C6 114.3(3) . .
N3 C1 H1 110.3 . .
C2 C1 H1 110.3 . .
C6 C1 H1 110.3 . .
C1 C2 C3 112.9(4) . .
C1 C2 H2A 109.0 . .
C3 C2 H2A 109.0 . .
C1 C2 H2B 109.0 . .
C3 C2 H2B 109.0 . .
H2A C2 H2B 107.8 . .
C2 C3 C4 110.2(4) . .
C2 C3 H3A 109.6 . .
C4 C3 H3A 109.6 . .
C2 C3 H3B 109.6 . .
C4 C3 H3B 109.6 . .
H3A C3 H3B 108.1 . .
C5 C4 C3 111.9(4) . .
C5 C4 H4A 109.2 . .
C3 C4 H4A 109.2 . .
C5 C4 H4B 109.2 . .
C3 C4 H4B 109.2 . .
H4A C4 H4B 107.9 . .
C4 C5 C6 113.5(3) . .
C4 C5 H5A 108.9 . .
C6 C5 H5A 108.9 . .
C4 C5 H5B 108.9 . .
C6 C5 H5B 108.9 . .
H5A C5 H5B 107.7 . .
N4 C6 C5 116.6(3) . .
N4 C6 C1 100.2(2) . .
C5 C6 C1 115.2(3) . .
N4 C6 H6 108.1 . .
C5 C6 H6 108.1 . .
C1 C6 H6 108.1 . .
O1 C7 N3 127.1(3) . .
O1 C7 N4 125.4(3) . .
N3 C7 N4 107.5(3) . .
N3 C8 N2 112.1(2) . .
N3 C8 H8A 109.2 . .
N2 C8 H8A 109.2 . .
N3 C8 H8B 109.2 . .
N2 C8 H8B 109.2 . .
H8A C8 H8B 107.9 . .
N2 C9 C10 115.0(3) . .
N2 C9 C14 100.8(3) . .
C10 C9 C14 114.9(3) . .
N2 C9 H9 108.6 . .
C10 C9 H9 108.6 . .
C14 C9 H9 108.6 . .
C9 C10 C11 113.0(4) . .
C9 C10 H10A 109.0 . .
C11 C10 H10A 109.0 . .
C9 C10 H10B 109.0 . .
C11 C10 H10B 109.0 . .
H10A C10 H10B 107.8 . .
C12 C11 C10 109.9(5) . .
C12 C11 H11A 109.7 . .
C10 C11 H11A 109.7 . .
C12 C11 H11B 109.7 . .
C10 C11 H11B 109.7 . .
H11A C11 H11B 108.2 . .
C13 C12 C11 113.5(5) . .
C13 C12 H12A 108.9 . .
C11 C12 H12A 108.9 . .
C13 C12 H12B 108.9 . .
C11 C12 H12B 108.9 . .
H12A C12 H12B 107.7 . .
C12 C13 C14 116.7(5) . .
C12 C13 H13A 108.1 . .
C14 C13 H13A 108.1 . .
C12 C13 H13B 108.1 . .
C14 C13 H13B 108.1 . .
H13A C13 H13B 107.3 . .
N1 C14 C13 110.7(3) . .
N1 C14 C9 99.8(3) . .
C13 C14 C9 112.0(3) . .
N1 C14 H14 111.3 . .
C13 C14 H14 111.3 . .
C9 C14 H14 111.3 . .
O2 C15 N1 125.9(3) . .
O2 C15 N2 126.1(3) . .
N1 C15 N2 108.1(3) . .
N1 C16 N5 112.7(2) . .
N1 C16 H16A 109.1 . .
N5 C16 H16A 109.1 . .
N1 C16 H16B 109.1 . .
N5 C16 H16B 109.1 . .
H16A C16 H16B 107.8 . .
N5 C17 C18 115.8(3) . .
N5 C17 C22 100.0(3) . .
C18 C17 C22 114.4(3) . .
N5 C17 H17 108.7 . .
C18 C17 H17 108.7 . .
C22 C17 H17 108.7 . .
C19 C18 C17 113.7(3) . .
C19 C18 H18A 108.8 . .
C17 C18 H18A 108.8 . .
C19 C18 H18B 108.8 . .
C17 C18 H18B 108.8 . .
H18A C18 H18B 107.7 . .
C18 C19 C20 110.7(4) . .
C18 C19 H19A 109.5 . .
C20 C19 H19A 109.5 . .
C18 C19 H19B 109.5 . .
C20 C19 H19B 109.5 . .
H19A C19 H19B 108.1 . .
C19 C20 C21 110.1(4) . .
C19 C20 H20A 109.6 . .
C21 C20 H20A 109.6 . .
C19 C20 H20B 109.6 . .
C21 C20 H20B 109.6 . .
H20A C20 H20B 108.2 . .
C22 C21 C20 113.4(4) . .
C22 C21 H21A 108.9 . .
C20 C21 H21A 108.9 . .
C22 C21 H21B 108.9 . .
C20 C21 H21B 108.9 . .
H21A C21 H21B 107.7 . .
N6 C22 C21 110.8(3) . .
N6 C22 C17 100.1(3) . .
C21 C22 C17 114.2(3) . .
N6 C22 H22 110.5 . .
C21 C22 H22 110.5 . .
C17 C22 H22 110.5 . .
O3 C23 N6 126.3(3) . .
O3 C23 N5 126.5(3) . .
N6 C23 N5 107.2(3) . .
N6 C24 N4 111.8(2) . 2_556
N6 C24 H24A 109.2 . .
N4 C24 H24A 109.2 2_556 .
N6 C24 H24B 109.2 . .
N4 C24 H24B 109.2 2_556 .
H24A C24 H24B 107.9 . .
Cl2 C25 Cl1 113.6(3) . .
Cl2 C25 H25A 108.8 . .
Cl1 C25 H25A 108.8 . .
Cl2 C25 H25B 108.8 . .
Cl1 C25 H25B 108.8 . .
H25A C25 H25B 107.7 . .
C15 N1 C16 121.8(3) . .
C15 N1 C14 111.2(3) . .
C16 N1 C14 124.2(3) . .
C15 N2 C8 119.3(3) . .
C15 N2 C9 109.0(2) . .
C8 N2 C9 121.4(2) . .
C7 N3 C8 123.3(3) . .
C7 N3 C1 111.4(2) . .
C8 N3 C1 123.2(2) . .
C7 N4 C24 118.9(3) . 2_556
C7 N4 C6 108.4(2) . .
C24 N4 C6 120.5(2) 2_556 .
C23 N5 C16 118.8(3) . .
C23 N5 C17 108.9(2) . .
C16 N5 C17 121.8(3) . .
C23 N6 C24 122.9(3) . .
C23 N6 C22 111.4(3) . .
C24 N6 C22 123.9(3) . .

loop_
_geom_bond_atom_site_label_1
_geom_bond_atom_site_label_2
_geom_bond_distance
_geom_bond_site_symmetry_2
C1 N3 1.454(4) .
C1 C2 1.509(6) .
C1 C6 1.535(5) .
C1 H1 0.9800 .
C2 C3 1.510(6) .
C2 H2A 0.9700 .
C2 H2B 0.9700 .
C3 C4 1.540(8) .
C3 H3A 0.9700 .
C3 H3B 0.9700 .
C4 C5 1.489(7) .
C4 H4A 0.9700 .
C4 H4B 0.9700 .
C5 C6 1.504(5) .
C5 H5A 0.9700 .
C5 H5B 0.9700 .
C6 N4 1.472(4) .
C6 H6 0.9800 .
C7 O1 1.219(4) .
C7 N3 1.355(4) .
C7 N4 1.384(4) .
C8 N3 1.445(4) .
C8 N2 1.452(4) .
C8 H8A 0.9700 .
C8 H8B 0.9700 .
C9 N2 1.465(4) .
C9 C10 1.503(5) .
C9 C14 1.542(5) .
C9 H9 0.9800 .
C10 C11 1.516(7) .
C10 H10A 0.9700 .
C10 H10B 0.9700 .
C11 C12 1.489(7) .
C11 H11A 0.9700 .
C11 H11B 0.9700 .
C12 C13 1.448(7) .
C12 H12A 0.9700 .
C12 H12B 0.9700 .
C13 C14 1.524(6) .
C13 H13A 0.9700 .
C13 H13B 0.9700 .
C14 N1 1.456(4) .
C14 H14 0.9800 .
C15 O2 1.223(4) .
C15 N1 1.356(4) .
C15 N2 1.369(4) .
C16 N1 1.446(4) .
C16 N5 1.447(4) .
C16 H16A 0.9700 .
C16 H16B 0.9700 .
C17 N5 1.472(4) .
C17 C18 1.511(5) .
C17 C22 1.544(5) .
C17 H17 0.9800 .
C18 C19 1.503(7) .
C18 H18A 0.9700 .
C18 H18B 0.9700 .
C19 C20 1.513(7) .
C19 H19A 0.9700 .
C19 H19B 0.9700 .
C20 C21 1.517(6) .
C20 H20A 0.9700 .
C20 H20B 0.9700 .
C21 C22 1.503(6) .
C21 H21A 0.9700 .
C21 H21B 0.9700 .
C22 N6 1.452(4) .
C22 H22 0.9800 .
C23 O3 1.212(4) .
C23 N6 1.368(4) .
C23 N5 1.379(4) .
C24 N6 1.449(4) .
C24 N4 1.451(4) 2_556
C24 H24A 0.9700 .
C24 H24B 0.9700 .
C25 Cl2 1.731(6) .
C25 Cl1 1.744(5) .
C25 H25A 0.9700 .
C25 H25B 0.9700 .
N4 C24 1.451(4) 2_556

loop_
_geom_torsion_atom_site_label_1
_geom_torsion_atom_site_label_2
_geom_torsion_atom_site_label_3
_geom_torsion_atom_site_label_4
_geom_torsion
_geom_torsion_site_symmetry_1
_geom_torsion_site_symmetry_4
N3 C1 C2 C3 158.8(4) . .
C6 C1 C2 C3 46.4(5) . .
C1 C2 C3 C4 -55.0(6) . .
C2 C3 C4 C5 58.3(6) . .
C3 C4 C5 C6 -52.7(6) . .
C4 C5 C6 N4 -73.3(5) . .
C4 C5 C6 C1 43.6(5) . .
N3 C1 C6 N4 -33.3(3) . .
C2 C1 C6 N4 85.6(3) . .
N3 C1 C6 C5 -159.3(3) . .
C2 C1 C6 C5 -40.3(4) . .
N2 C9 C10 C11 68.8(5) . .
C14 C9 C10 C11 -47.5(5) . .
C9 C10 C11 C12 55.1(6) . .
C10 C11 C12 C13 -56.7(8) . .
C11 C12 C13 C14 51.0(9) . .
C12 C13 C14 N1 -150.8(5) . .
C12 C13 C14 C9 -40.4(7) . .
N2 C9 C14 N1 31.4(3) . .
C10 C9 C14 N1 155.6(3) . .
N2 C9 C14 C13 -85.8(4) . .
C10 C9 C14 C13 38.5(5) . .
N5 C17 C18 C19 -71.4(5) . .
C22 C17 C18 C19 44.1(5) . .
C17 C18 C19 C20 -55.0(5) . .
C18 C19 C20 C21 60.1(6) . .
C19 C20 C21 C22 -56.0(6) . .
C20 C21 C22 N6 157.5(4) . .
C20 C21 C22 C17 45.4(5) . .
N5 C17 C22 N6 -33.1(3) . .
C18 C17 C22 N6 -157.5(3) . .
N5 C17 C22 C21 85.3(4) . .
C18 C17 C22 C21 -39.1(5) . .
O2 C15 N1 C16 -9.0(5) . .
N2 C15 N1 C16 170.5(3) . .
O2 C15 N1 C14 -171.0(3) . .
N2 C15 N1 C14 8.5(4) . .
N5 C16 N1 C15 117.7(3) . .
N5 C16 N1 C14 -82.6(4) . .
C13 C14 N1 C15 92.4(4) . .
C9 C14 N1 C15 -25.7(4) . .
C13 C14 N1 C16 -69.1(4) . .
C9 C14 N1 C16 172.7(3) . .
O2 C15 N2 C8 -20.4(4) . .
N1 C15 N2 C8 160.1(3) . .
O2 C15 N2 C9 -166.1(3) . .
N1 C15 N2 C9 14.4(3) . .
N3 C8 N2 C15 -81.1(3) . .
N3 C8 N2 C9 60.3(4) . .
C10 C9 N2 C15 -153.5(3) . .
C14 C9 N2 C15 -29.3(3) . .
C10 C9 N2 C8 61.6(4) . .
C14 C9 N2 C8 -174.2(3) . .
O1 C7 N3 C8 7.4(5) . .
N4 C7 N3 C8 -171.6(3) . .
O1 C7 N3 C1 171.6(3) . .
N4 C7 N3 C1 -7.4(3) . .
N2 C8 N3 C7 -120.4(3) . .
N2 C8 N3 C1 77.3(4) . .
C2 C1 N3 C7 -94.6(3) . .
C6 C1 N3 C7 26.5(3) . .
C2 C1 N3 C8 69.6(4) . .
C6 C1 N3 C8 -169.3(3) . .
O1 C7 N4 C24 21.8(4) . 2_556
N3 C7 N4 C24 -159.2(2) . 2_556
O1 C7 N4 C6 164.4(3) . .
N3 C7 N4 C6 -16.6(3) . .
C5 C6 N4 C7 156.8(3) . .
C1 C6 N4 C7 31.8(3) . .
C5 C6 N4 C24 -61.3(4) . 2_556
C1 C6 N4 C24 173.7(3) . 2_556
O3 C23 N5 C16 19.1(4) . .
N6 C23 N5 C16 -162.5(2) . .
O3 C23 N5 C17 164.5(3) . .
N6 C23 N5 C17 -17.0(3) . .
N1 C16 N5 C23 87.4(3) . .
N1 C16 N5 C17 -53.5(4) . .
C18 C17 N5 C23 155.3(3) . .
C22 C17 N5 C23 31.9(3) . .
C18 C17 N5 C16 -60.5(4) . .
C22 C17 N5 C16 176.1(3) . .
O3 C23 N6 C24 6.3(5) . .
N5 C23 N6 C24 -172.1(3) . .
O3 C23 N6 C22 171.5(3) . .
N5 C23 N6 C22 -7.0(3) . .
N4 C24 N6 C23 -120.7(3) 2_556 .
N4 C24 N6 C22 76.0(4) 2_556 .
C21 C22 N6 C23 -94.8(3) . .
C17 C22 N6 C23 26.0(4) . .
C21 C22 N6 C24 70.2(4) . .
C17 C22 N6 C24 -169.0(3) . .
